data_7718453
loop_
_publ_author_name
'Calvo-Molina, Adri&#xe1;n'
'Jover, Jes&#xfa;s'
'P&#xe9;rez-Redondo, Adri&#xe1;n'
'Y&#xe9;lamos, Carlos'

_publ_section_title
;
 Revisiting the structure and properties of mid-valent
 monopentamethylcyclopentadienylchromium complexes.
;
_journal_issue 20
_journal_name_full 'Dalton transactions (Cambridge, England : 2003)'
_journal_page_first 8190
_journal_page_last 8203
_journal_paper_doi 10.1039/d5dt00620a
_journal_volume 54
_journal_year 2025
_chemical_formula_moiety 'C17 H23 Cr'
_chemical_formula_sum 'C17 H23 Cr'
_chemical_formula_weight 279.35
_chemical_properties_physical Air-sensitive,Moisture-sensitive,Heat-sensitive,Oxygen-sensitive
_space_group_IT_number 62
_space_group_name_Hall '-P 2ac 2n'
_space_group_name_H-M_alt 'P n m a'
_symmetry_cell_setting orthorhombic
_symmetry_Int_Tables_number 62
_symmetry_space_group_name_Hall '-P 2ac 2n'
_symmetry_space_group_name_H-M 'P n m a'
_atom_sites_solution_hydrogens geom
_atom_sites_solution_primary dual
_atom_sites_solution_secondary dual
_audit_conform_dict_location ftp://ftp.iucr.org/pub/cif_core.dic
_audit_conform_dict_name cif_core.dic
_audit_conform_dict_version 2.4.5
_audit_creation_date 2024-07-04T18:08:15-00:00
_audit_creation_method 'WinGX routine CIF_UPDATE'
_audit_update_record
;
2025-01-21 deposited with the CCDC.	2025-03-31 downloaded from the CCDC.
;
_cell_angle_alpha 90
_cell_angle_beta 90
_cell_angle_gamma 90
_cell_formula_units_Z 4
_cell_length_a 10.5776(4)
_cell_length_b 12.2828(6)
_cell_length_c 10.9543(5)
_cell_measurement_reflns_used 9829
_cell_measurement_temperature 150(2)
_cell_measurement_theta_max 27.49
_cell_measurement_theta_min 2.49
_cell_measurement_wavelength 0.71073
_cell_volume 1423.21(11)
_computing_cell_refinement 'SAINT V8.40B integration software'
_computing_data_collection 'Apex3 v2019.11-0 (Bruker, 2019)'
_computing_data_reduction 'SAINT V8.40B (Bruker, 2019)'
_computing_molecular_graphics 'ORTEP-3 for Windows (Farrugia, 2012)'
_computing_publication_material 'WinGX publication routines (Farrugia, 2012)'
_computing_structure_refinement 'SHELXL-2018/3 (Sheldrick, 2018)'
_computing_structure_solution 'SHELXT-2018/2 (Sheldrick, 2015)'
_diffrn_ambient_temperature 150(2)
_diffrn_detector 'APEX-II CCD'
_diffrn_detector_area_resol_mean 7.4074
_diffrn_measured_fraction_theta_full 0.997
_diffrn_measured_fraction_theta_max 0.998
_diffrn_measurement_device '\k-geometry diffractometer'
_diffrn_measurement_device_type
;
Bruker AXS D8 Venture diffractometer with PhotonIII_C14 charge-integrating and 
photon counting pixel array detector
;
_diffrn_measurement_method 'omega and phi scans'
_diffrn_orient_matrix_UB_11 -0.015109
_diffrn_orient_matrix_UB_12 0.035852
_diffrn_orient_matrix_UB_13 -0.073734
_diffrn_orient_matrix_UB_21 0.025179
_diffrn_orient_matrix_UB_22 -0.079081
_diffrn_orient_matrix_UB_23 -0.03441
_diffrn_orient_matrix_UB_31 -0.089864
_diffrn_orient_matrix_UB_32 -0.028185
_diffrn_orient_matrix_UB_33 0.002756
_diffrn_radiation_collimation 'focusing mirrors'
_diffrn_radiation_monochromator 'multilayer mirror optics'
_diffrn_radiation_probe x-ray
_diffrn_radiation_type MoK\a
_diffrn_radiation_wavelength 0.71073
_diffrn_reflns_av_R_equivalents 0.0434
_diffrn_reflns_av_unetI/netI 0.0119
_diffrn_reflns_Laue_measured_fraction_full 0.997
_diffrn_reflns_Laue_measured_fraction_max 0.998
_diffrn_reflns_limit_h_max 13
_diffrn_reflns_limit_h_min -13
_diffrn_reflns_limit_k_max 15
_diffrn_reflns_limit_k_min -15
_diffrn_reflns_limit_l_max 14
_diffrn_reflns_limit_l_min -14
_diffrn_reflns_number 59888
_diffrn_reflns_point_group_measured_fraction_full 0.997
_diffrn_reflns_point_group_measured_fraction_max 0.998
_diffrn_reflns_theta_full 25
_diffrn_reflns_theta_max 27.508
_diffrn_reflns_theta_min 3.317
_diffrn_source 'microfocus sealed tube'
_diffrn_source_current 1.4
_diffrn_source_type 'INCOATEC I\ms 3.0'
_diffrn_source_voltage 50
_diffrn_standards_number 0
_exptl_absorpt_coefficient_mu 0.784
_exptl_absorpt_correction_T_max 0.746
_exptl_absorpt_correction_T_min 0.703
_exptl_absorpt_correction_type multi-scan
_exptl_absorpt_process_details
;
        SADABS-2016/2 - Bruker AXS area detector scaling and absorption correcti
;
_exptl_crystal_colour yellow
_exptl_crystal_density_diffrn 1.304
_exptl_crystal_density_method 'not measured'
_exptl_crystal_description prismatic
_exptl_crystal_F_000 596
_exptl_crystal_recrystallization_method 'Re-crystallisation from solvent: hexane'
_exptl_crystal_size_max 0.31
_exptl_crystal_size_mid 0.24
_exptl_crystal_size_min 0.17
_refine_diff_density_max 0.544
_refine_diff_density_min -0.814
_refine_diff_density_rms 0.249
_refine_ls_extinction_method none
_refine_ls_goodness_of_fit_ref 1.259
_refine_ls_hydrogen_treatment constr
_refine_ls_matrix_type full
_refine_ls_number_constraints 0
_refine_ls_number_parameters 119
_refine_ls_number_reflns 1705
_refine_ls_number_restraints 15
_refine_ls_restrained_S_all 1.288
_refine_ls_R_factor_all 0.0421
_refine_ls_R_factor_gt 0.0269
_refine_ls_shift/su_max 0.001
_refine_ls_shift/su_mean 0
_refine_ls_structure_factor_coef Fsqd
_refine_ls_weighting_details 'w=1/[\s^2^(Fo^2^)+(0.0710P)^2^+0.3227P] where P=(Fo^2^+2Fc^2^)/3'
_refine_ls_weighting_scheme calc
_refine_ls_wR_factor_gt 0.0926
_refine_ls_wR_factor_ref 0.1177
_reflns_Friedel_coverage 0
_reflns_number_gt 1588
_reflns_number_total 1705
_reflns_threshold_expression 'I > 2\s(I)'
_cod_data_source_file d5dt00620a3.cif
_cod_data_source_block 5
_cod_depositor_comments 'Adding full bibliography for 7718451--7718458.cif.'
_cod_database_code 7718453
_shelx_shelxl_version_number 2018/3

loop_
_symmetry_equiv_pos_as_xyz
'x, y, z'
'-x+1/2, -y, z+1/2'
'x+1/2, -y+1/2, -z+1/2'
'-x, y+1/2, -z'
'-x, -y, -z'
'x-1/2, y, -z-1/2'
'-x-1/2, y-1/2, z-1/2'
'x, -y-1/2, z'

loop_
_atom_site_label
_atom_site_type_symbol
_atom_site_fract_x
_atom_site_fract_y
_atom_site_fract_z
_atom_site_U_iso_or_equiv
_atom_site_adp_type
_atom_site_occupancy
_atom_site_site_symmetry_order
_atom_site_calc_flag
_atom_site_refinement_flags_posn
_atom_site_refinement_flags_adp
_atom_site_refinement_flags_occupancy
_atom_site_disorder_assembly
_atom_site_disorder_group
C1 C 0.4728(2) 0.75 0.5529(2) 0.0365(5) Uani 1 2 d DS T P . .
C2 C 0.5107(7) 0.8540(5) 0.5771(7) 0.0325(13) Uani 0.5 1 d D . P . .
H2 H 0.464005 0.912918 0.543519 0.039 Uiso 0.5 1 calc R U P . .
C3 C 0.6161(5) 0.8765(4) 0.6496(4) 0.0382(9) Uani 0.5 1 d D . P . .
H3 H 0.641258 0.949703 0.663608 0.046 Uiso 0.5 1 calc R U P . .
C4 C 0.6850(7) 0.7902(6) 0.7020(8) 0.047(2) Uani 0.5 1 d D . P . .
H4 H 0.75668 0.806304 0.751063 0.056 Uiso 0.5 1 calc R U P . .
C5 C 0.6509(6) 0.6815(6) 0.6840(7) 0.045(2) Uani 0.5 1 d D . P . .
H5 H 0.697348 0.623982 0.720702 0.054 Uiso 0.5 1 calc R U P . .
C6 C 0.5444(7) 0.6600(6) 0.6088(7) 0.047(2) Uani 0.5 1 d D . P . .
H6 H 0.519012 0.586943 0.594514 0.056 Uiso 0.5 1 calc R U P . .
C7 C 0.3639(4) 0.7142(4) 0.4704(4) 0.0536(13) Uani 0.5 1 d . . P . .
H7A H 0.28495 0.713974 0.517235 0.08 Uiso 0.5 1 calc R U P . .
H7B H 0.38065 0.640766 0.439356 0.08 Uiso 0.5 1 calc R U P . .
H7C H 0.356219 0.764883 0.4017 0.08 Uiso 0.5 1 calc R U P . .
C11 C 0.8627(2) 0.75 0.45898(19) 0.0234(4) Uani 1 2 d S T P . .
C12 C 0.80135(13) 0.65603(12) 0.41022(13) 0.0236(3) Uani 1 1 d . . . . .
C13 C 0.70202(14) 0.69212(12) 0.33189(12) 0.0231(3) Uani 1 1 d . . . . .
C14 C 0.9740(2) 0.75 0.5437(2) 0.0337(5) Uani 1 2 d S T P . .
H14A H 1.050356 0.729645 0.498438 0.051 Uiso 0.5 1 calc R U P . .
H14B H 0.959577 0.697462 0.609599 0.051 Uiso 0.5 1 calc R U P . .
H14C H 0.984927 0.822892 0.578558 0.051 Uiso 0.5 1 calc R U P . .
C15 C 0.83698(15) 0.53998(14) 0.43430(18) 0.0344(4) Uani 1 1 d . . . . .
H15A H 0.761533 0.493933 0.428704 0.052 Uiso 1 1 calc R U . . .
H15B H 0.873423 0.533853 0.51626 0.052 Uiso 1 1 calc R U . . .
H15C H 0.89928 0.516209 0.373684 0.052 Uiso 1 1 calc R U . . .
C16 C 0.61692(16) 0.62092(14) 0.25736(15) 0.0328(4) Uani 1 1 d . . . . .
H16A H 0.653341 0.610963 0.175859 0.049 Uiso 1 1 calc R U . . .
H16B H 0.533629 0.655261 0.250112 0.049 Uiso 1 1 calc R U . . .
H16C H 0.60809 0.549945 0.297319 0.049 Uiso 1 1 calc R U . . .
Cr1 Cr 0.66763(3) 0.75 0.51546(3) 0.02612(18) Uani 1 2 d S T P . .

loop_
_atom_site_aniso_label
_atom_site_aniso_U_11
_atom_site_aniso_U_22
_atom_site_aniso_U_33
_atom_site_aniso_U_23
_atom_site_aniso_U_13
_atom_site_aniso_U_12
C1 0.0192(10) 0.0562(15) 0.0342(12) 0 0.0091(9) 0
C2 0.030(3) 0.024(2) 0.043(3) 0.0054(19) 0.019(2) 0.0135(17)
C3 0.037(2) 0.044(2) 0.033(2) -0.0173(19) 0.0149(17) -0.011(2)
C4 0.037(3) 0.088(6) 0.0146(16) -0.004(2) 0.0028(18) 0.008(2)
C5 0.049(5) 0.052(4) 0.033(4) 0.025(3) 0.020(3) 0.019(4)
C6 0.058(5) 0.025(2) 0.058(5) -0.005(3) 0.037(4) -0.017(3)
C7 0.0218(15) 0.079(3) 0.060(3) -0.013(2) 0.0062(17) -0.0138(17)
C11 0.0157(8) 0.0380(11) 0.0165(9) 0 0.0009(8) 0
C12 0.0187(6) 0.0343(7) 0.0176(6) 0.0025(5) 0.0019(5) -0.0005(6)
C13 0.0195(6) 0.0341(8) 0.0155(6) 0.0000(5) 0.0005(5) -0.0014(6)
C14 0.0202(10) 0.0536(14) 0.0274(11) 0 -0.0063(9) 0
C15 0.0325(8) 0.0353(8) 0.0355(10) 0.0091(7) -0.0009(6) 0.0006(6)
C16 0.0317(8) 0.0407(8) 0.0261(8) -0.0033(6) -0.0052(6) -0.0076(7)
Cr1 0.0155(2) 0.0485(3) 0.0143(2) 0 0.00206(11) 0

loop_
_atom_type_symbol
_atom_type_description
_atom_type_scat_dispersion_real
_atom_type_scat_dispersion_imag
_atom_type_scat_source
C C 0.0033 0.0016 'International Tables Vol C Tables 4.2.6.8 and 6.1.1.4'
H H 0 0 'International Tables Vol C Tables 4.2.6.8 and 6.1.1.4'
Cr Cr 0.3209 0.6236 'International Tables Vol C Tables 4.2.6.8 and 6.1.1.4'

loop_
_geom_angle_atom_site_label_1
_geom_angle_atom_site_label_2
_geom_angle_atom_site_label_3
_geom_angle
_geom_angle_site_symmetry_1
_geom_angle_site_symmetry_3
_geom_angle_publ_flag
C2 C1 C6 118.1(4) . . ?
C2 C1 C7 127.3(3) . . ?
C6 C1 C7 114.7(3) . . ?
C2 C1 Cr1 75.5(3) . . ?
C6 C1 Cr1 65.0(3) . . ?
C7 C1 Cr1 128.6(2) . . ?
C1 C2 C3 122.0(4) . . ?
C1 C2 Cr1 67.6(3) . . ?
C3 C2 Cr1 71.8(3) . . ?
C1 C2 H2 119 . . ?
C3 C2 H2 119 . . ?
Cr1 C2 H2 135.7 . . ?
C1 C2 H6 169.2(13) . 8_575 ?
C3 C2 H6 64.8(7) . 8_575 ?
Cr1 C2 H6 123.2(11) . 8_575 ?
H2 C2 H6 55 . 8_575 ?
C2 C3 C4 119.7(5) . . ?
C2 C3 Cr1 71.3(3) . . ?
C4 C3 Cr1 67.3(4) . . ?
C2 C3 H3 120.1 . . ?
C4 C3 H3 120.1 . . ?
Cr1 C3 H3 134.8 . . ?
C4 C3 H6 151.1(7) . 8_575 ?
Cr1 C3 H6 97.6(4) . 8_575 ?
H3 C3 H6 88.2 . 8_575 ?
C5 C4 C3 121.9(7) . . ?
C5 C4 C6 91.7(6) . 8_575 ?
C5 C4 Cr1 67.5(6) . . ?
C3 C4 Cr1 74.7(4) . . ?
C6 C4 Cr1 59.2(3) 8_575 . ?
C5 C4 H4 119.1 . . ?
C3 C4 H4 119.1 . . ?
C6 C4 H4 149.2 8_575 . ?
Cr1 C4 H4 131.7 . . ?
C4 C5 C6 117.7(6) . . ?
C4 C5 Cr1 73.2(6) . . ?
C6 C5 Cr1 67.7(4) . . ?
C4 C5 H5 121.2 . . ?
C6 C5 H5 121.2 . . ?
Cr1 C5 H5 130.2 . . ?
C5 C6 C1 120.6(5) . . ?
C1 C6 C4 112.5(4) . 8_575 ?
C5 C6 Cr1 71.0(4) . . ?
C1 C6 Cr1 72.9(3) . . ?
C4 C6 Cr1 65.5(3) 8_575 . ?
C5 C6 H6 119.7 . . ?
C1 C6 H6 119.7 . . ?
C4 C6 H6 127.8 8_575 . ?
Cr1 C6 H6 128.6 . . ?
C1 C7 H7A 109.5 8_575 . ?
C1 C7 H7A 109.5 . . ?
C1 C7 H7B 109.5 8_575 . ?
C1 C7 H7B 109.5 . . ?
H7A C7 H7B 109.5 . . ?
C1 C7 H7C 109.5 8_575 . ?
C1 C7 H7C 109.5 . . ?
H7A C7 H7C 109.5 . . ?
H7B C7 H7C 109.5 . . ?
C1 C7 H7C 123(2) 8_575 8_575 ?
C1 C7 H7C 123(2) . 8_575 ?
H7A C7 H7C 114 . 8_575 ?
H7B C7 H7C 89.3 . 8_575 ?
C12 C11 C12 107.86(18) . 8_575 ?
C12 C11 C14 126.06(9) . . ?
C12 C11 C14 126.06(9) 8_575 . ?
C12 C11 Cr1 70.85(10) . . ?
C12 C11 Cr1 70.85(10) 8_575 . ?
C14 C11 Cr1 125.05(16) . . ?
C13 C12 C11 107.98(13) . . ?
C13 C12 C15 125.92(14) . . ?
C11 C12 C15 126.08(14) . . ?
C13 C12 Cr1 70.90(8) . . ?
C11 C12 Cr1 70.49(10) . . ?
C15 C12 Cr1 125.41(11) . . ?
C13 C13 C12 108.09(8) 8_575 . ?
C13 C13 C16 125.74(9) 8_575 . ?
C12 C13 C16 126.10(14) . . ?
C13 C13 Cr1 70.82(4) 8_575 . ?
C12 C13 Cr1 70.55(8) . . ?
C16 C13 Cr1 126.70(11) . . ?
C11 C14 H14A 109.5 . . ?
C11 C14 H14B 109.5 . . ?
H14A C14 H14B 109.5 . . ?
C11 C14 H14C 109.5 . . ?
H14A C14 H14C 109.5 . . ?
H14B C14 H14C 109.5 . . ?
C11 C14 H14A 109.5(3) . 8_575 ?
H14B C14 H14A 132 . 8_575 ?
H14C C14 H14A 82.4 . 8_575 ?
C11 C14 H14B 109.5(5) . 8_575 ?
H14A C14 H14B 132 . 8_575 ?
H14B C14 H14B 82.4 . 8_575 ?
H14A C14 H14B 109.5 8_575 8_575 ?
C11 C14 H14C 109.5(3) . 8_575 ?
H14A C14 H14C 82.4 . 8_575 ?
H14C C14 H14C 132 . 8_575 ?
H14A C14 H14C 109.5 8_575 8_575 ?
H14B C14 H14C 109.5 8_575 8_575 ?
C12 C15 H15A 109.5 . . ?
C12 C15 H15B 109.5 . . ?
H15A C15 H15B 109.5 . . ?
C12 C15 H15C 109.5 . . ?
H15A C15 H15C 109.5 . . ?
H15B C15 H15C 109.5 . . ?
C13 C16 H16A 109.5 . . ?
C13 C16 H16B 109.5 . . ?
H16A C16 H16B 109.5 . . ?
C13 C16 H16C 109.5 . . ?
H16A C16 H16C 109.5 . . ?
H16B C16 H16C 109.5 . . ?
C6 Cr1 C6 67.4(4) . 8_575 ?
C6 Cr1 C5 72.9(3) . 8_575 ?
C6 Cr1 C5 41.3(2) 8_575 8_575 ?
C6 Cr1 C5 41.3(2) . . ?
C6 Cr1 C5 72.9(3) 8_575 . ?
C5 Cr1 C5 48.8(4) 8_575 . ?
C6 Cr1 C1 42.1(2) . 8_575 ?
C6 Cr1 C1 42.1(2) 8_575 8_575 ?
C5 Cr1 C1 74.81(19) 8_575 8_575 ?
C5 Cr1 C1 74.81(19) . 8_575 ?
C6 Cr1 C1 42.1(2) . . ?
C6 Cr1 C1 42.1(2) 8_575 . ?
C5 Cr1 C1 74.81(19) 8_575 . ?
C5 Cr1 C1 74.81(19) . . ?
C1 Cr1 C1 0.00(15) 8_575 . ?
C6 Cr1 C4 71.9(3) . . ?
C6 Cr1 C4 55.3(3) 8_575 . ?
C5 Cr1 C4 14.8(3) 8_575 . ?
C5 Cr1 C4 39.3(3) . . ?
C1 Cr1 C4 84.1(2) 8_575 . ?
C1 Cr1 C4 84.1(2) . . ?
C6 Cr1 C4 55.3(3) . 8_575 ?
C6 Cr1 C4 71.9(3) 8_575 8_575 ?
C5 Cr1 C4 39.3(3) 8_575 8_575 ?
C5 Cr1 C4 14.8(3) . 8_575 ?
C1 Cr1 C4 84.1(2) 8_575 8_575 ?
C1 Cr1 C4 84.1(2) . 8_575 ?
C4 Cr1 C4 27.0(4) . 8_575 ?
C6 Cr1 C11 140.8(2) . . ?
C6 Cr1 C11 140.8(2) 8_575 . ?
C5 Cr1 C11 110.09(18) 8_575 . ?
C5 Cr1 C11 110.09(18) . . ?
C1 Cr1 C11 174.56(9) 8_575 . ?
C1 Cr1 C11 174.56(9) . . ?
C4 Cr1 C11 101.2(2) . . ?
C4 Cr1 C11 101.2(2) 8_575 . ?
C6 Cr1 C12 114.0(2) . . ?
C6 Cr1 C12 178.4(2) 8_575 . ?
C5 Cr1 C12 139.6(2) 8_575 . ?
C5 Cr1 C12 108.67(19) . . ?
C1 Cr1 C12 138.30(6) 8_575 . ?
C1 Cr1 C12 138.30(6) . . ?
C4 Cr1 C12 125.80(18) . . ?
C4 Cr1 C12 109.6(2) 8_575 . ?
C11 Cr1 C12 38.66(5) . . ?
C6 Cr1 C12 178.4(2) . 8_575 ?
C6 Cr1 C12 114.0(2) 8_575 8_575 ?
C5 Cr1 C12 108.7(2) 8_575 8_575 ?
C5 Cr1 C12 139.6(2) . 8_575 ?
C1 Cr1 C12 138.30(6) 8_575 8_575 ?
C1 Cr1 C12 138.30(6) . 8_575 ?
C4 Cr1 C12 109.6(2) . 8_575 ?
C4 Cr1 C12 125.80(19) 8_575 8_575 ?
C11 Cr1 C12 38.66(5) . 8_575 ?
C12 Cr1 C12 64.63(8) . 8_575 ?
C6 Cr1 C13 140.3(2) . 8_575 ?
C6 Cr1 C13 113.9(2) 8_575 8_575 ?
C5 Cr1 C13 136.2(2) 8_575 8_575 ?
C5 Cr1 C13 173.15(19) . 8_575 ?
C1 Cr1 C13 110.26(8) 8_575 8_575 ?
C1 Cr1 C13 110.26(8) . 8_575 ?
C4 Cr1 C13 144.0(2) . 8_575 ?
C4 Cr1 C13 164.19(19) 8_575 8_575 ?
C11 Cr1 C13 64.66(6) . 8_575 ?
C12 Cr1 C13 64.49(5) . 8_575 ?
C12 Cr1 C13 38.55(5) 8_575 8_575 ?

loop_
_geom_bond_atom_site_label_1
_geom_bond_atom_site_label_2
_geom_bond_distance
_geom_bond_site_symmetry_2
_geom_bond_publ_flag
C1 C2 1.365(7) . ?
C1 C6 1.473(8) . ?
C1 C7 1.529(5) . ?
C1 Cr1 2.101(2) . ?
C2 C3 1.397(7) . ?
C2 Cr1 2.201(7) . ?
C2 H2 0.95 . ?
C2 H6 0.755(13) 8_575 ?
C3 C4 1.409(7) . ?
C3 Cr1 2.207(4) . ?
C3 H3 0.95 . ?
C3 H6 1.273(7) 8_575 ?
C4 C5 1.396(9) . ?
C4 C6 1.905(9) 8_575 ?
C4 Cr1 2.111(8) . ?
C4 H4 0.95 . ?
C5 C6 1.420(8) . ?
C5 Cr1 2.036(7) . ?
C5 H5 0.95 . ?
C6 Cr1 1.992(8) . ?
C6 H6 0.95 . ?
C7 H7A 0.98 . ?
C7 H7B 0.98 . ?
C7 H7C 0.98 . ?
C7 H7C 0.799(18) 8_575 ?
C11 C12 1.4280(19) . ?
C11 C12 1.4280(19) 8_575 ?
C11 C14 1.499(3) . ?
C11 Cr1 2.155(2) . ?
C12 C13 1.427(2) . ?
C12 C15 1.498(2) . ?
C12 Cr1 2.1592(14) . ?
C13 C13 1.422(3) 8_575 ?
C13 C16 1.497(2) . ?
C13 Cr1 2.1637(14) . ?
C14 H14A 0.98 . ?
C14 H14B 0.98 . ?
C14 H14C 0.98 . ?
C14 H14A 0.980(14) 8_575 ?
C14 H14B 0.98(3) 8_575 ?
C14 H14C 0.980(12) 8_575 ?
C15 H15A 0.98 . ?
C15 H15B 0.98 . ?
C15 H15C 0.98 . ?
C16 H16A 0.98 . ?
C16 H16B 0.98 . ?
C16 H16C 0.98 . ?
